data_8104976
loop_
_publ_author_name
'Li, Lu'
'Duan, Huajian'
'Qian, Jun'

_publ_section_title
;
 Crystal structure of poly[bis(\m2-2,6-bis(1-imidazoly)pyridine-\k2
 N,N&#x2032;)-bis(thiocyanato-\k1 N)copper(II)] dithiocyanate,
 C24H18CuN12S2
;
_journal_issue 1
_journal_name_full 'Zeitschrift f\"ur Kristallographie - New Crystal Structures'
_journal_page_first 117
_journal_page_last 119
_journal_paper_doi 10.1515/ncrs-2021-0369
_journal_volume 237
_journal_year 2022
_chemical_formula_moiety 'C24 H18 Cu N12 S2'
_chemical_formula_sum 'C24 H18 Cu N12 S2'
_chemical_formula_weight 602.16
_space_group_crystal_system monoclinic
_space_group_IT_number 14
_space_group_name_Hall '-P 2ybc'
_space_group_name_H-M_alt 'P 1 21/c 1'
_atom_sites_solution_hydrogens geom
_cell_angle_alpha 90
_cell_angle_beta 125.66(2)
_cell_angle_gamma 90
_cell_formula_units_Z 2
_cell_length_a 11.038(2)
_cell_length_b 8.9312(18)
_cell_length_c 16.083(5)
_cell_measurement_reflns_used 6033
_cell_measurement_temperature 293(2)
_cell_measurement_theta_max 26.006
_cell_measurement_theta_min 3.219
_cell_volume 1288.2(6)
_computing_cell_refinement 'SAINT (Bruker, 2015)'
_computing_data_collection 'APEX3 (Bruker, 2016)'
_computing_data_reduction 'SAINT (Bruker, 2015)'
_computing_molecular_graphics 'PLATON (Spek, 2009)'
_computing_publication_material 'publCIF (Westrip, 2010)'
_computing_structure_refinement 'SHELXL-2014/7 (Sheldrick, 2015)'
_computing_structure_solution 'SHELXL-2014/7 (Sheldrick, 2015)'
_diffrn_ambient_temperature 293(2)
_diffrn_measured_fraction_theta_full 0.994
_diffrn_measured_fraction_theta_max 0.984
_diffrn_measurement_device_type 'Bruker APEX-II'
_diffrn_measurement_method '\f and \w scans'
_diffrn_radiation_type MoK\a
_diffrn_radiation_wavelength 0.71073
_diffrn_reflns_av_R_equivalents 0.0265
_diffrn_reflns_av_unetI/netI 0.0362
_diffrn_reflns_Laue_measured_fraction_full 0.994
_diffrn_reflns_Laue_measured_fraction_max 0.984
_diffrn_reflns_limit_h_max 11
_diffrn_reflns_limit_h_min -13
_diffrn_reflns_limit_k_max 9
_diffrn_reflns_limit_k_min -10
_diffrn_reflns_limit_l_max 19
_diffrn_reflns_limit_l_min -13
_diffrn_reflns_number 6033
_diffrn_reflns_point_group_measured_fraction_full 0.994
_diffrn_reflns_point_group_measured_fraction_max 0.984
_diffrn_reflns_theta_full 25.242
_diffrn_reflns_theta_max 26.006
_diffrn_reflns_theta_min 3.219
_exptl_absorpt_coefficient_mu 1.051
_exptl_absorpt_correction_type multi-scan
_exptl_absorpt_process_details 'SADABS V2014/5 (Bruker AXS Inc.)'
_exptl_crystal_colour red
_exptl_crystal_density_diffrn 1.552
_exptl_crystal_description block
_exptl_crystal_F_000 614
_exptl_crystal_size_max 0.180
_exptl_crystal_size_mid 0.150
_exptl_crystal_size_min 0.120
_exptl_transmission_factor_max 0.882
_exptl_transmission_factor_min 0.828
_refine_diff_density_max 0.427
_refine_diff_density_min -0.524
_refine_diff_density_rms 0.061
_refine_ls_extinction_coef 0.0049(16)
_refine_ls_extinction_expression Fc^*^=kFc[1+0.001xFc^2^\l^3^/sin(2\q)]^-1/4^
_refine_ls_extinction_method 'SHELXL-2014/7 (Sheldrick 2014'
_refine_ls_goodness_of_fit_ref 1.053
_refine_ls_hydrogen_treatment constr
_refine_ls_matrix_type full
_refine_ls_number_parameters 179
_refine_ls_number_reflns 2496
_refine_ls_number_restraints 0
_refine_ls_restrained_S_all 1.053
_refine_ls_R_factor_all 0.0519
_refine_ls_R_factor_gt 0.0416
_refine_ls_shift/su_max 0.000
_refine_ls_shift/su_mean 0.000
_refine_ls_structure_factor_coef Fsqd
_refine_ls_weighting_details 'w=1/[\s^2^(Fo^2^)+(0.0481P)^2^+0.7215P] where P=(Fo^2^+2Fc^2^)/3'
_refine_ls_weighting_scheme calc
_refine_ls_wR_factor_gt 0.0970
_refine_ls_wR_factor_ref 0.1043
_reflns_Friedel_coverage 0.000
_reflns_Friedel_fraction_full .
_reflns_Friedel_fraction_max .
_reflns_number_gt 2082
_reflns_number_total 2496
_reflns_threshold_expression 'I > 2\s(I)'
_cod_data_source_file suppl_j_ncrs-2021-0369_suppl.cif
_cod_data_source_block s
_cod_original_sg_symbol_H-M 'P 21/c'
_cod_database_code 8104976
_shelx_space_group_comment
;
The symmetry employed for this shelxl refinement is uniquely defined
by the following loop, which should always be used as a source of
symmetry information in preference to the above space-group names.
They are only intended as comments.
;
_shelx_estimated_absorpt_t_min 0.833
_shelx_estimated_absorpt_t_max 0.884

loop_
_space_group_symop_operation_xyz
'x, y, z'
'-x, y+1/2, -z+1/2'
'-x, -y, -z'
'x, -y-1/2, z-1/2'

loop_
_atom_site_label
_atom_site_type_symbol
_atom_site_fract_x
_atom_site_fract_y
_atom_site_fract_z
_atom_site_U_iso_or_equiv
_atom_site_adp_type
_atom_site_occupancy
_atom_site_site_symmetry_order
_atom_site_calc_flag
_atom_site_refinement_flags_posn
_atom_site_refinement_flags_adp
_atom_site_refinement_flags_occupancy
_atom_site_disorder_assembly
_atom_site_disorder_group
Cu1 Cu 0.0000 0.0000 0.0000 0.03267(18) Uani 1 2 d S . P . .
S1 S -0.32137(14) -0.04437(13) -0.37442(7) 0.0776(4) Uani 1 1 d . . . . .
N1 N 0.2056(2) 0.4126(2) 0.12582(16) 0.0324(5) Uani 1 1 d . . . . .
N2 N 0.0776(2) 0.2157(2) 0.03442(17) 0.0361(5) Uani 1 1 d . . . . .
N3 N 0.2557(2) 0.5153(2) 0.27563(17) 0.0311(5) Uani 1 1 d . . . . .
N4 N -0.1542(3) 0.0728(3) -0.1783(2) 0.0544(7) Uani 1 1 d . . . . .
N6 N 0.2931(2) 0.6057(2) 0.42386(16) 0.0335(5) Uani 1 1 d . . . . .
C1 C 0.1392(3) 0.2831(3) 0.1231(2) 0.0329(6) Uani 1 1 d . . . . .
H1 H 0.1375 0.2469 0.1766 0.039 Uiso 1 1 calc R U . . .
C2 C 0.1035(3) 0.3070(3) -0.0227(2) 0.0416(7) Uani 1 1 d . . . . .
H2 H 0.0709 0.2881 -0.0896 0.050 Uiso 1 1 calc R U . . .
C3 C 0.1829(3) 0.4270(3) 0.0325(2) 0.0414(7) Uani 1 1 d . . . . .
H3 H 0.2160 0.5045 0.0118 0.050 Uiso 1 1 calc R U . . .
C4 C 0.2990(3) 0.5035(3) 0.2145(2) 0.0300(6) Uani 1 1 d . . . . .
C5 C 0.4265(3) 0.5661(3) 0.2326(2) 0.0378(6) Uani 1 1 d . . . . .
H5 H 0.4539 0.5513 0.1884 0.045 Uiso 1 1 calc R U . . .
N5 N 0.1602(2) 0.5600(2) 0.48272(17) 0.0341(5) Uani 1 1 d . . . . .
C6 C 0.5110(3) 0.6518(3) 0.3199(2) 0.0436(7) Uani 1 1 d . . . . .
H6 H 0.5972 0.6978 0.3348 0.052 Uiso 1 1 calc R U . . .
C7 C 0.4700(3) 0.6703(3) 0.3851(2) 0.0403(7) Uani 1 1 d . . . . .
H7 H 0.5256 0.7288 0.4438 0.048 Uiso 1 1 calc R U . . .
C8 C 0.3416(3) 0.5973(3) 0.3591(2) 0.0322(6) Uani 1 1 d . . . . .
C12 C -0.2225(3) 0.0252(3) -0.2593(2) 0.0395(7) Uani 1 1 d . . . . .
C11 C 0.1728(3) 0.5339(3) 0.4079(2) 0.0363(6) Uani 1 1 d . . . . .
H11 H 0.1080 0.4741 0.3514 0.044 Uiso 1 1 calc R U . . .
C9 C 0.3593(3) 0.6829(3) 0.5149(2) 0.0432(7) Uani 1 1 d . . . . .
H9 H 0.4438 0.7430 0.5459 0.052 Uiso 1 1 calc R U . . .
C10 C 0.2767(3) 0.6533(3) 0.5499(2) 0.0416(7) Uani 1 1 d . . . . .
H10 H 0.2956 0.6905 0.6104 0.050 Uiso 1 1 calc R U . . .

loop_
_atom_site_aniso_label
_atom_site_aniso_U_11
_atom_site_aniso_U_22
_atom_site_aniso_U_33
_atom_site_aniso_U_23
_atom_site_aniso_U_13
_atom_site_aniso_U_12
Cu1 0.0384(3) 0.0339(3) 0.0331(3) -0.00368(18) 0.0250(2) -0.00347(19)
S1 0.1022(8) 0.0824(7) 0.0441(5) -0.0209(5) 0.0402(6) -0.0316(6)
N1 0.0389(12) 0.0315(11) 0.0333(12) -0.0021(9) 0.0247(10) -0.0014(10)
N2 0.0404(12) 0.0378(12) 0.0345(12) -0.0026(10) 0.0242(11) -0.0030(10)
N3 0.0329(12) 0.0322(11) 0.0333(12) -0.0023(9) 0.0222(10) -0.0048(9)
N4 0.0547(16) 0.0612(17) 0.0411(17) -0.0064(13) 0.0244(14) -0.0009(13)
N6 0.0386(12) 0.0328(11) 0.0353(12) -0.0050(9) 0.0251(10) -0.0057(10)
C1 0.0368(13) 0.0337(13) 0.0355(14) -0.0034(11) 0.0253(12) -0.0041(12)
C2 0.0573(17) 0.0392(15) 0.0355(15) 0.0008(12) 0.0312(14) -0.0032(13)
C3 0.0579(17) 0.0378(15) 0.0398(16) 0.0029(12) 0.0348(15) -0.0012(14)
C4 0.0320(13) 0.0274(12) 0.0329(14) 0.0016(10) 0.0201(12) 0.0003(10)
C5 0.0410(15) 0.0382(14) 0.0451(16) 0.0019(13) 0.0312(14) -0.0008(13)
N5 0.0389(12) 0.0339(11) 0.0328(12) -0.0004(9) 0.0229(10) 0.0004(10)
C6 0.0375(14) 0.0467(16) 0.0528(18) -0.0036(14) 0.0298(14) -0.0110(13)
C7 0.0394(14) 0.0403(15) 0.0434(16) -0.0078(12) 0.0254(13) -0.0112(13)
C8 0.0346(13) 0.0315(13) 0.0350(14) 0.0003(11) 0.0229(12) -0.0001(11)
C12 0.0391(15) 0.0450(16) 0.0390(17) 0.0067(13) 0.0254(14) 0.0066(13)
C11 0.0359(14) 0.0438(15) 0.0358(15) -0.0085(12) 0.0246(13) -0.0088(12)
C9 0.0499(16) 0.0403(16) 0.0409(16) -0.0142(13) 0.0273(14) -0.0162(13)
C10 0.0542(17) 0.0398(15) 0.0394(16) -0.0101(13) 0.0321(14) -0.0097(14)

loop_
_atom_type_symbol
_atom_type_description
_atom_type_scat_dispersion_real
_atom_type_scat_dispersion_imag
_atom_type_scat_source
C C 0.0033 0.0016 'International Tables Vol C Tables 4.2.6.8 and 6.1.1.4'
H H 0.0000 0.0000 'International Tables Vol C Tables 4.2.6.8 and 6.1.1.4'
Cu Cu 0.3201 1.2651 'International Tables Vol C Tables 4.2.6.8 and 6.1.1.4'
N N 0.0061 0.0033 'International Tables Vol C Tables 4.2.6.8 and 6.1.1.4'
S S 0.1246 0.1234 'International Tables Vol C Tables 4.2.6.8 and 6.1.1.4'

loop_
_geom_angle_atom_site_label_1
_geom_angle_atom_site_label_2
_geom_angle_atom_site_label_3
_geom_angle
_geom_angle_site_symmetry_1
_geom_angle_site_symmetry_3
N5 Cu1 N5 180.00(15) 4_565 2_545
N5 Cu1 N2 91.45(9) 4_565 .
N5 Cu1 N2 88.55(9) 2_545 .
N5 Cu1 N2 88.55(9) 4_565 3
N5 Cu1 N2 91.45(9) 2_545 3
N2 Cu1 N2 180.0 . 3
N5 Cu1 N4 88.60(9) 4_565 .
N5 Cu1 N4 91.40(9) 2_545 .
N2 Cu1 N4 87.81(9) . .
N2 Cu1 N4 92.19(9) 3 .
N5 Cu1 N4 91.40(9) 4_565 3
N5 Cu1 N4 88.60(9) 2_545 3
N2 Cu1 N4 92.19(9) . 3
N2 Cu1 N4 87.81(9) 3 3
N4 Cu1 N4 180.0 . 3
C1 N1 C3 107.0(2) . .
C1 N1 C4 125.4(2) . .
C3 N1 C4 127.0(2) . .
C1 N2 C2 106.0(2) . .
C1 N2 Cu1 126.46(18) . .
C2 N2 Cu1 126.36(18) . .
C8 N3 C4 116.2(2) . .
C12 N4 Cu1 142.5(3) . .
C11 N6 C9 106.9(2) . .
C11 N6 C8 125.5(2) . .
C9 N6 C8 127.6(2) . .
N2 C1 N1 110.8(2) . .
N2 C1 H1 124.6 . .
N1 C1 H1 124.6 . .
C3 C2 N2 110.0(2) . .
C3 C2 H2 125.0 . .
N2 C2 H2 125.0 . .
C2 C3 N1 106.3(2) . .
C2 C3 H3 126.9 . .
N1 C3 H3 126.9 . .
N3 C4 C5 125.2(2) . .
N3 C4 N1 115.1(2) . .
C5 C4 N1 119.7(2) . .
C4 C5 C6 116.2(3) . .
C4 C5 H5 121.9 . .
C6 C5 H5 121.9 . .
C11 N5 C10 106.1(2) . .
C11 N5 Cu1 130.58(19) . 2
C10 N5 Cu1 123.10(17) . 2
C7 C6 C5 121.0(3) . .
C7 C6 H6 119.5 . .
C5 C6 H6 119.5 . .
C6 C7 C8 116.6(3) . .
C6 C7 H7 121.7 . .
C8 C7 H7 121.7 . .
N3 C8 C7 124.7(2) . .
N3 C8 N6 114.7(2) . .
C7 C8 N6 120.6(2) . .
N4 C12 S1 179.1(3) . .
N5 C11 N6 111.0(2) . .
N5 C11 H11 124.5 . .
N6 C11 H11 124.5 . .
C10 C9 N6 106.0(2) . .
C10 C9 H9 127.0 . .
N6 C9 H9 127.0 . .
C9 C10 N5 110.0(2) . .
C9 C10 H10 125.0 . .
N5 C10 H10 125.0 . .

loop_
_geom_bond_atom_site_label_1
_geom_bond_atom_site_label_2
_geom_bond_distance
_geom_bond_site_symmetry_2
Cu1 N5 2.016(2) 4_565
Cu1 N5 2.016(2) 2_545
Cu1 N2 2.049(2) .
Cu1 N2 2.049(2) 3
Cu1 N4 2.419(3) .
Cu1 N4 2.419(3) 3
S1 C12 1.627(3) .
N1 C1 1.355(3) .
N1 C3 1.377(3) .
N1 C4 1.429(3) .
N2 C1 1.314(3) .
N2 C2 1.377(3) .
N3 C8 1.324(3) .
N3 C4 1.325(3) .
N4 C12 1.141(4) .
N6 C11 1.357(3) .
N6 C9 1.381(3) .
N6 C8 1.425(3) .
C1 H1 0.9300 .
C2 C3 1.340(4) .
C2 H2 0.9300 .
C3 H3 0.9300 .
C4 C5 1.379(4) .
C5 C6 1.378(4) .
C5 H5 0.9300 .
N5 C11 1.310(3) .
N5 C10 1.377(3) .
N5 Cu1 2.016(2) 2
C6 C7 1.374(4) .
C6 H6 0.9300 .
C7 C8 1.384(4) .
C7 H7 0.9300 .
C11 H11 0.9300 .
C9 C10 1.347(4) .
C9 H9 0.9300 .
C10 H10 0.9300 .

loop_
_geom_torsion_atom_site_label_1
_geom_torsion_atom_site_label_2
_geom_torsion_atom_site_label_3
_geom_torsion_atom_site_label_4
_geom_torsion
_geom_torsion_site_symmetry_1
_geom_torsion_site_symmetry_2
_geom_torsion_site_symmetry_3
_geom_torsion_site_symmetry_4
C2 N2 C1 N1 -0.9(3) . . . .
Cu1 N2 C1 N1 167.06(17) . . . .
C3 N1 C1 N2 0.4(3) . . . .
C4 N1 C1 N2 -171.4(2) . . . .
C1 N2 C2 C3 1.2(3) . . . .
Cu1 N2 C2 C3 -166.8(2) . . . .
N2 C2 C3 N1 -0.9(3) . . . .
C1 N1 C3 C2 0.4(3) . . . .
C4 N1 C3 C2 172.0(2) . . . .
C8 N3 C4 C5 1.7(4) . . . .
C8 N3 C4 N1 179.1(2) . . . .
C1 N1 C4 N3 -38.9(3) . . . .
C3 N1 C4 N3 150.9(3) . . . .
C1 N1 C4 C5 138.6(3) . . . .
C3 N1 C4 C5 -31.5(4) . . . .
N3 C4 C5 C6 -2.5(4) . . . .
N1 C4 C5 C6 -179.7(2) . . . .
C4 C5 C6 C7 1.1(4) . . . .
C5 C6 C7 C8 0.8(4) . . . .
C4 N3 C8 C7 0.5(4) . . . .
C4 N3 C8 N6 -179.1(2) . . . .
C6 C7 C8 N3 -1.6(4) . . . .
C6 C7 C8 N6 177.9(2) . . . .
C11 N6 C8 N3 2.4(4) . . . .
C9 N6 C8 N3 -179.7(2) . . . .
C11 N6 C8 C7 -177.2(3) . . . .
C9 N6 C8 C7 0.8(4) . . . .
C10 N5 C11 N6 0.3(3) . . . .
Cu1 N5 C11 N6 175.00(17) 2 . . .
C9 N6 C11 N5 -0.4(3) . . . .
C8 N6 C11 N5 177.9(2) . . . .
C11 N6 C9 C10 0.4(3) . . . .
C8 N6 C9 C10 -177.9(3) . . . .
N6 C9 C10 N5 -0.2(3) . . . .
C11 N5 C10 C9 -0.1(3) . . . .
Cu1 N5 C10 C9 -175.3(2) 2 . . .
